data_7214640
loop_
_publ_author_name
'Biswas, Apurba'
'Estarellas, Carolina'
'Frontera, Antonio'
'Ballester, Pablo'
'Drew, Michael G. B.'
'Gamez, Patrick'
'Ghosh, Ashutosh'

_publ_section_title
;
 Effect of a methyl group on the spontaneous resolution of a
 square-pyramidal coordination compound: crystal packing and conglomerate
 formation
;
_journal_issue 18
_journal_name_full CrystEngComm
_journal_page_first 5854
_journal_paper_doi 10.1039/c2ce25497b
_journal_volume 14
_journal_year 2012
_chemical_absolute_configuration ad
_chemical_formula_sum 'C17 H21 Cu N3 O3'
_chemical_formula_weight 378.91
_chemical_name_systematic
;
?
;
_space_group_IT_number 19
_symmetry_cell_setting orthorhombic
_symmetry_space_group_name_Hall 'P 2ac 2ab'
_symmetry_space_group_name_H-M 'P 21 21 21'
_atom_sites_solution_hydrogens geom
_atom_sites_solution_primary direct
_atom_sites_solution_secondary difmap
_audit_creation_method SHELXL-97
_cell_angle_alpha 90.00
_cell_angle_beta 90.00
_cell_angle_gamma 90.00
_cell_formula_units_Z 4
_cell_length_a 7.3456(5)
_cell_length_b 11.2047(8)
_cell_length_c 20.0815(15)
_cell_measurement_reflns_used 2166
_cell_measurement_temperature 100(2)
_cell_measurement_theta_max 29.12
_cell_measurement_theta_min 2.72
_cell_volume 1652.8(2)
_computing_cell_refinement 'Bruker APEX2 v2011.4-0'
_computing_data_collection 'Bruker APEX2 v2011.4-0'
_computing_data_reduction 'Bruker SAINT V7.60A'
_computing_molecular_graphics 'Bruker SHELXTL'
_computing_publication_material 'Bruker SHELXTL'
_computing_structure_refinement 'SHELXS-97 (Sheldrick, 2008)'
_computing_structure_solution Sir2011
_diffrn_ambient_temperature 100(2)
_diffrn_detector_area_resol_mean 512
_diffrn_detector_type '4K CCD area detector APEX II'
_diffrn_measured_fraction_theta_full 0.974
_diffrn_measured_fraction_theta_max 0.848
_diffrn_measurement_device_type 'APEX DUO Kappa 4-axis goniometer'
_diffrn_measurement_method
;
Fullsphere data collection, phi and omega scans
;
_diffrn_measurement_specimen_support 'magnetic support whith MicroMount'
_diffrn_radiation_monochromator 'Quazar MX Multilayer Optics'
_diffrn_radiation_type MoK\a
_diffrn_radiation_wavelength 0.71073
_diffrn_reflns_av_R_equivalents 0.0321
_diffrn_reflns_av_sigmaI/netI 0.0395
_diffrn_reflns_limit_h_max 10
_diffrn_reflns_limit_h_min -10
_diffrn_reflns_limit_k_max 13
_diffrn_reflns_limit_k_min -13
_diffrn_reflns_limit_l_max 24
_diffrn_reflns_limit_l_min -26
_diffrn_reflns_number 8722
_diffrn_reflns_theta_full 25.00
_diffrn_reflns_theta_max 29.97
_diffrn_reflns_theta_min 2.03
_diffrn_source 'Micorfocus source E025 IuS'
_diffrn_source_current 0.6
_diffrn_source_power 50
_diffrn_source_size '0.2 mm x 0.2 mm fine focus'
_diffrn_source_type 'Bruker APEX DUO'
_exptl_absorpt_coefficient_mu 1.342
_exptl_absorpt_correction_T_max 0.8775
_exptl_absorpt_correction_T_min 0.6890
_exptl_absorpt_correction_type empirical
_exptl_absorpt_process_details
;
SADABS Version 2008/1 Bruker-Nonius
Blessing, Acta Cryst. (1995) A51 33-38
;
_exptl_crystal_colour black
_exptl_crystal_density_diffrn 1.523
_exptl_crystal_density_method 'not measured'
_exptl_crystal_description block
_exptl_crystal_F_000 788
_exptl_crystal_size_max 0.30
_exptl_crystal_size_mid 0.30
_exptl_crystal_size_min 0.20
_refine_diff_density_max 0.360
_refine_diff_density_min -0.651
_refine_diff_density_rms 0.135
_refine_ls_abs_structure_details 'Flack H D (1983), Acta Cryst. A39, 876-881'
_refine_ls_abs_structure_Flack 0.005(11)
_refine_ls_extinction_method none
_refine_ls_goodness_of_fit_ref 1.091
_refine_ls_hydrogen_treatment noref
_refine_ls_matrix_type full
_refine_ls_number_parameters 222
_refine_ls_number_reflns 3607
_refine_ls_number_restraints 1
_refine_ls_restrained_S_all 1.091
_refine_ls_R_factor_all 0.0297
_refine_ls_R_factor_gt 0.0281
_refine_ls_shift/su_max 0.002
_refine_ls_shift/su_mean 0.000
_refine_ls_structure_factor_coef Fsqd
_refine_ls_weighting_details 'calc w=1/[\s^2^(Fo^2^)+(0.0344P)^2^+0.5962P] where P=(Fo^2^+2Fc^2^)/3'
_refine_ls_weighting_scheme calc
_refine_ls_wR_factor_gt 0.0718
_refine_ls_wR_factor_ref 0.0727
_reflns_number_gt 3474
_reflns_number_total 3607
_reflns_threshold_expression >2sigma(I)
_cod_data_source_file c2ce25497b.txt
_cod_data_source_block mo_pau378b_0m
_cod_depositor_comments
;
The following automatic conversions were performed:
'_diffrn_measurement_specimen_suppport' tag replaced with
'_diffrn_measurement_specimen_support'.

Automatic conversion script
Id: cif_correct_tags 1440 2010-10-19 06:21:57Z saulius 

The following automatic conversions were performed:

'_symmetry_cell_setting' value 'Orthorhombic' changed to
'orthorhombic' according to
/usr/data/users/saulius/automatic-downloads/retrospective/RSC/lib/dictionaries/cif_core.dic
dictionary named 'cif_core.dic' version 2.4.2 from 2011-04-26.

Automatic conversion script
Id: cif_fix_values 2281 2013-09-26 08:29:07Z andrius 
;
_cod_original_sg_symbol_H-M P2(1)2(1)2(1)
_cod_database_code 7214640

loop_
_symmetry_equiv_pos_as_xyz
'x, y, z'
'-x+1/2, -y, z+1/2'
'-x, y+1/2, -z+1/2'
'x+1/2, -y+1/2, -z'

loop_
_atom_site_label
_atom_site_type_symbol
_atom_site_fract_x
_atom_site_fract_y
_atom_site_fract_z
_atom_site_U_iso_or_equiv
_atom_site_adp_type
_atom_site_occupancy
_atom_site_symmetry_multiplicity
_atom_site_calc_flag
_atom_site_refinement_flags
C12 C 0.6958(3) 0.9786(2) 0.48547(11) 0.0115(4) Uani 1 1 d .
C13 C 0.7504(3) 0.9689(2) 0.41843(12) 0.0144(5) Uani 1 1 d .
H13 H 0.7856 0.8932 0.4015 0.017 Uiso 1 1 calc R
C14 C 0.7540(3) 1.0672(2) 0.37651(13) 0.0168(5) Uani 1 1 d .
H14 H 0.7884 1.0578 0.3312 0.020 Uiso 1 1 calc R
C15 C 0.7079(3) 1.1792(2) 0.40037(12) 0.0180(5) Uani 1 1 d .
H15 H 0.7107 1.2467 0.3718 0.022 Uiso 1 1 calc R
C16 C 0.6575(3) 1.1914(2) 0.46641(12) 0.0152(5) Uani 1 1 d .
H16 H 0.6283 1.2685 0.4830 0.018 Uiso 1 1 calc R
C17 C 0.6484(3) 1.0939(2) 0.50920(11) 0.0114(5) Uani 1 1 d .
C18 C 0.5746(3) 1.1106(2) 0.57834(11) 0.0122(5) Uani 1 1 d .
H18A H 0.5709 1.1970 0.5885 0.015 Uiso 1 1 calc R
H18B H 0.4481 1.0802 0.5798 0.015 Uiso 1 1 calc R
C20 C 0.8719(3) 1.0963(2) 0.63541(12) 0.0128(5) Uani 1 1 d .
H20A H 0.8699 1.1776 0.6548 0.015 Uiso 1 1 calc R
H20B H 0.9267 1.1012 0.5905 0.015 Uiso 1 1 calc R
C21 C 0.9845(3) 1.0137(2) 0.67926(12) 0.0159(5) Uani 1 1 d .
H21A H 1.1107 1.0444 0.6822 0.019 Uiso 1 1 calc R
H21B H 0.9328 1.0127 0.7248 0.019 Uiso 1 1 calc R
C23 C 1.1059(3) 0.8809(3) 0.59388(12) 0.0213(5) Uani 1 1 d .
H23A H 1.0973 0.7996 0.5762 0.032 Uiso 1 1 calc R
H23B H 1.2321 0.8976 0.6067 0.032 Uiso 1 1 calc R
H23C H 1.0672 0.9379 0.5597 0.032 Uiso 1 1 calc R
C24 C 1.0446(3) 0.8068(2) 0.70397(13) 0.0192(5) Uani 1 1 d .
H24A H 1.1688 0.8257 0.7183 0.029 Uiso 1 1 calc R
H24B H 1.0414 0.7258 0.6856 0.029 Uiso 1 1 calc R
H24C H 0.9620 0.8119 0.7422 0.029 Uiso 1 1 calc R
C32 C 0.7614(3) 0.6234(2) 0.57227(11) 0.0137(4) Uani 1 1 d .
H32 H 0.8036 0.6561 0.5314 0.016 Uiso 1 1 calc R
C33 C 0.7734(3) 0.5018(2) 0.58246(13) 0.0166(5) Uani 1 1 d .
H33 H 0.8234 0.4515 0.5491 0.020 Uiso 1 1 calc R
C34 C 0.7118(3) 0.4542(2) 0.64179(13) 0.0163(5) Uani 1 1 d .
H34 H 0.7188 0.3706 0.6495 0.020 Uiso 1 1 calc R
C35 C 0.6394(3) 0.5295(2) 0.69020(12) 0.0143(5) Uani 1 1 d .
H35 H 0.5972 0.4987 0.7315 0.017 Uiso 1 1 calc R
C36 C 0.6307(3) 0.6494(2) 0.67649(11) 0.0102(5) Uani 1 1 d .
C37 C 0.5544(3) 0.7405(2) 0.72466(11) 0.0116(4) Uani 1 1 d .
Cu1 Cu 0.68693(3) 0.87352(3) 0.617490(13) 0.00928(8) Uani 1 1 d .
H1N H 0.633(3) 1.065(2) 0.6711(7) 0.011 Uiso 1 1 d D
N19 N 0.6831(3) 1.04896(17) 0.63059(9) 0.0106(4) Uani 1 1 d D
N22 N 0.9871(2) 0.89231(18) 0.65264(10) 0.0134(4) Uani 1 1 d .
N31 N 0.6915(2) 0.69671(17) 0.61856(9) 0.0099(3) Uani 1 1 d .
O11 O 0.6866(2) 0.88067(15) 0.52252(7) 0.0150(3) Uani 1 1 d .
O38 O 0.5721(2) 0.84940(15) 0.70669(8) 0.0143(4) Uani 1 1 d .
O39 O 0.4804(3) 0.70636(16) 0.77616(9) 0.0206(4) Uani 1 1 d .

loop_
_atom_site_aniso_label
_atom_site_aniso_U_11
_atom_site_aniso_U_22
_atom_site_aniso_U_33
_atom_site_aniso_U_23
_atom_site_aniso_U_13
_atom_site_aniso_U_12
C12 0.0120(8) 0.0117(12) 0.0107(10) 0.0024(8) -0.0011(9) -0.0008(9)
C13 0.0143(9) 0.0173(14) 0.0114(11) 0.0004(9) 0.0008(8) 0.0027(9)
C14 0.0133(9) 0.0247(15) 0.0123(12) 0.0061(10) 0.0004(8) 0.0006(9)
C15 0.0163(11) 0.0195(14) 0.0184(12) 0.0108(9) -0.0030(9) -0.0013(10)
C16 0.0156(11) 0.0107(13) 0.0194(12) 0.0035(9) -0.0049(9) -0.0002(9)
C17 0.0108(9) 0.0115(13) 0.0120(10) 0.0011(8) -0.0013(7) -0.0009(8)
C18 0.0142(9) 0.0083(13) 0.0139(10) -0.0002(9) -0.0012(8) 0.0023(9)
C20 0.0161(9) 0.0071(14) 0.0151(11) -0.0005(8) -0.0013(8) -0.0031(8)
C21 0.0183(10) 0.0139(14) 0.0155(11) -0.0018(9) -0.0042(9) -0.0013(10)
C23 0.0175(10) 0.0232(16) 0.0233(12) -0.0004(12) 0.0044(9) -0.0014(12)
C24 0.0206(12) 0.0130(15) 0.0240(13) 0.0054(10) -0.0049(10) 0.0021(10)
C32 0.0146(9) 0.0130(13) 0.0135(10) 0.0006(10) 0.0023(8) -0.0020(10)
C33 0.0140(10) 0.0141(14) 0.0218(13) -0.0037(10) 0.0031(9) 0.0000(9)
C34 0.0182(11) 0.0085(13) 0.0222(12) 0.0005(9) -0.0028(9) 0.0005(9)
C35 0.0149(10) 0.0135(14) 0.0144(11) 0.0034(9) -0.0021(8) -0.0023(9)
C36 0.0118(8) 0.0092(14) 0.0095(10) -0.0002(8) 0.0010(7) -0.0021(8)
C37 0.0154(9) 0.0099(13) 0.0096(10) -0.0018(8) 0.0001(8) 0.0001(9)
Cu1 0.01387(11) 0.00645(15) 0.00752(12) 0.00054(11) 0.00201(10) -0.00046(11)
N19 0.0145(8) 0.0081(10) 0.0091(9) 0.0006(6) 0.0009(8) -0.0019(8)
N22 0.0149(8) 0.0110(12) 0.0143(9) 0.0016(8) 0.0008(7) 0.0008(8)
N31 0.0119(7) 0.0093(10) 0.0085(8) -0.0009(7) 0.0018(9) -0.0019(7)
O11 0.0264(7) 0.0101(9) 0.0085(7) 0.0018(6) 0.0025(6) 0.0015(9)
O38 0.0227(8) 0.0083(10) 0.0119(8) -0.0004(6) 0.0064(6) -0.0001(7)
O39 0.0334(10) 0.0146(10) 0.0138(8) -0.0001(7) 0.0100(7) -0.0048(8)

loop_
_atom_type_symbol
_atom_type_description
_atom_type_scat_dispersion_real
_atom_type_scat_dispersion_imag
_atom_type_scat_source
C C 0.0033 0.0016 'International Tables Vol C Tables 4.2.6.8 and 6.1.1.4'
H H 0.0000 0.0000 'International Tables Vol C Tables 4.2.6.8 and 6.1.1.4'
N N 0.0061 0.0033 'International Tables Vol C Tables 4.2.6.8 and 6.1.1.4'
O O 0.0106 0.0060 'International Tables Vol C Tables 4.2.6.8 and 6.1.1.4'
Cu Cu 0.3201 1.2651 'International Tables Vol C Tables 4.2.6.8 and 6.1.1.4'

loop_
_geom_angle_atom_site_label_1
_geom_angle_atom_site_label_2
_geom_angle_atom_site_label_3
_geom_angle
O11 C12 C13 119.1(2)
O11 C12 C17 123.5(2)
C13 C12 C17 117.4(2)
C14 C13 C12 121.6(2)
C15 C14 C13 120.3(2)
C16 C15 C14 119.1(2)
C15 C16 C17 121.8(2)
C16 C17 C12 119.7(2)
C16 C17 C18 119.4(2)
C12 C17 C18 120.8(2)
N19 C18 C17 113.64(18)
N19 C20 C21 109.12(19)
N22 C21 C20 111.19(19)
N31 C32 C33 121.7(2)
C32 C33 C34 119.2(2)
C33 C34 C35 119.5(2)
C36 C35 C34 118.1(2)
N31 C36 C35 122.7(2)
N31 C36 C37 114.1(2)
C35 C36 C37 123.3(2)
O39 C37 O38 125.4(2)
O39 C37 C36 119.5(2)
O38 C37 C36 115.15(19)
O11 Cu1 N31 93.03(7)
O11 Cu1 N19 95.21(7)
N31 Cu1 N19 171.76(7)
O11 Cu1 O38 154.25(8)
N31 Cu1 O38 82.08(7)
N19 Cu1 O38 90.53(7)
O11 Cu1 N22 107.50(7)
N31 Cu1 N22 94.08(7)
N19 Cu1 N22 83.30(8)
O38 Cu1 N22 98.08(7)
C18 N19 C20 112.31(18)
C18 N19 Cu1 111.97(14)
C20 N19 Cu1 110.43(15)
C21 N22 C24 110.74(19)
C21 N22 C23 112.4(2)
C24 N22 C23 109.59(19)
C21 N22 Cu1 100.54(13)
C24 N22 Cu1 115.25(15)
C23 N22 Cu1 108.08(14)
C32 N31 C36 118.8(2)
C32 N31 Cu1 127.63(16)
C36 N31 Cu1 113.25(15)
C12 O11 Cu1 126.49(14)
C37 O38 Cu1 115.13(14)

loop_
_geom_bond_atom_site_label_1
_geom_bond_atom_site_label_2
_geom_bond_distance
C12 O11 1.327(3)
C12 C13 1.409(3)
C12 C17 1.421(3)
C13 C14 1.387(3)
C14 C15 1.385(4)
C15 C16 1.384(3)
C16 C17 1.391(3)
C17 C18 1.502(3)
C18 N19 1.487(3)
C20 N19 1.488(3)
C20 C21 1.522(3)
C21 N22 1.462(3)
C23 N22 1.473(3)
C24 N22 1.469(3)
C32 N31 1.342(3)
C32 C33 1.381(4)
C33 C34 1.382(3)
C34 C35 1.393(3)
C35 C36 1.374(4)
C36 N31 1.354(3)
C36 C37 1.513(3)
C37 O39 1.229(3)
C37 O38 1.279(3)
Cu1 O11 1.9088(15)
Cu1 N31 1.9815(19)
Cu1 N19 1.983(2)
Cu1 O38 1.9985(16)
Cu1 N22 2.3251(19)

loop_
_geom_torsion_atom_site_label_1
_geom_torsion_atom_site_label_2
_geom_torsion_atom_site_label_3
_geom_torsion_atom_site_label_4
_geom_torsion
O11 C12 C13 C14 176.8(2)
C17 C12 C13 C14 -1.5(3)
C12 C13 C14 C15 1.7(4)
C13 C14 C15 C16 -0.2(4)
C14 C15 C16 C17 -1.3(4)
C15 C16 C17 C12 1.5(3)
C15 C16 C17 C18 -173.8(2)
O11 C12 C17 C16 -178.3(2)
C13 C12 C17 C16 -0.1(3)
O11 C12 C17 C18 -3.1(3)
C13 C12 C17 C18 175.11(19)
C16 C17 C18 N19 -136.3(2)
C12 C17 C18 N19 48.4(3)
N19 C20 C21 N22 58.4(2)
N31 C32 C33 C34 0.1(3)
C32 C33 C34 C35 -0.2(3)
C33 C34 C35 C36 0.6(3)
C34 C35 C36 N31 -0.9(3)
C34 C35 C36 C37 179.7(2)
N31 C36 C37 O39 173.4(2)
C35 C36 C37 O39 -7.1(3)
N31 C36 C37 O38 -5.7(3)
C35 C36 C37 O38 173.7(2)
C17 C18 N19 C20 63.1(2)
C17 C18 N19 Cu1 -61.8(2)
C21 C20 N19 C18 -168.73(18)
C21 C20 N19 Cu1 -43.0(2)
O11 Cu1 N19 C18 34.76(15)
N31 Cu1 N19 C18 -146.3(5)
O38 Cu1 N19 C18 -120.11(15)
N22 Cu1 N19 C18 141.81(15)
O11 Cu1 N19 C20 -91.20(14)
N31 Cu1 N19 C20 87.7(6)
O38 Cu1 N19 C20 113.93(14)
N22 Cu1 N19 C20 15.86(14)
C20 C21 N22 C24 -162.28(19)
C20 C21 N22 C23 74.8(2)
C20 C21 N22 Cu1 -40.0(2)
O11 Cu1 N22 C21 106.82(14)
N31 Cu1 N22 C21 -158.70(14)
N19 Cu1 N22 C21 13.44(14)
O38 Cu1 N22 C21 -76.14(14)
O11 Cu1 N22 C24 -134.11(16)
N31 Cu1 N22 C24 -39.63(17)
N19 Cu1 N22 C24 132.51(17)
O38 Cu1 N22 C24 42.93(17)
O11 Cu1 N22 C23 -11.15(18)
N31 Cu1 N22 C23 83.32(17)
N19 Cu1 N22 C23 -104.53(17)
O38 Cu1 N22 C23 165.88(16)
C33 C32 N31 C36 -0.4(3)
C33 C32 N31 Cu1 172.82(16)
C35 C36 N31 C32 0.8(3)
C37 C36 N31 C32 -179.79(19)
C35 C36 N31 Cu1 -173.35(17)
C37 C36 N31 Cu1 6.1(2)
O11 Cu1 N31 C32 28.03(19)
N19 Cu1 N31 C32 -150.9(5)
O38 Cu1 N31 C32 -177.37(19)
N22 Cu1 N31 C32 -79.76(19)
O11 Cu1 N31 C36 -158.47(15)
N19 Cu1 N31 C36 22.6(6)
O38 Cu1 N31 C36 -3.88(15)
N22 Cu1 N31 C36 93.73(15)
C13 C12 O11 Cu1 160.43(16)
C17 C12 O11 Cu1 -21.4(3)
N31 Cu1 O11 C12 -175.34(19)
N19 Cu1 O11 C12 4.50(19)
O38 Cu1 O11 C12 106.7(2)
N22 Cu1 O11 C12 -80.10(19)
O39 C37 O38 Cu1 -176.70(19)
C36 C37 O38 Cu1 2.4(3)
O11 Cu1 O38 C37 81.1(2)
N31 Cu1 O38 C37 0.64(16)
N19 Cu1 O38 C37 -175.70(17)
N22 Cu1 O38 C37 -92.39(17)
